data_2224935
loop_
_publ_author_name
'Xiong, Zhi-Qiang'
'Ai, Yun-Long'
'Wen, Hui-Liang'

_publ_section_title
;
 6-Amino-9<i>H</i>-purine-1,7-diium bis(4-methylbenzenesulfonate)
 monohydrate
;
_journal_coeditor_code DN2513
_journal_issue 2
_journal_name_full 'Acta Crystallographica Section E'
_journal_page_first o318
_journal_paper_doi 10.1107/S1600536810000413
_journal_volume 66
_journal_year 2010
_chemical_formula_iupac 'C5 H7 N5 2+, 2C7 H7 O3 S -, H2 O'
_chemical_formula_moiety 'C5 H7 N5 2+, 2(C7 H7 O3 S -), H2 O'
_chemical_formula_sum 'C19 H23 N5 O7 S2'
_chemical_formula_weight 497.54
_chemical_name_systematic
;
6-Amino-9<i>H</i>-purine-1,7-diium bis(4-methylbenzenesulfonate) monohydrate
;
_space_group_IT_number 14
_symmetry_cell_setting monoclinic
_symmetry_space_group_name_Hall '-P 2yn'
_symmetry_space_group_name_H-M 'P 1 21/n 1'
_atom_sites_solution_hydrogens geom
_atom_sites_solution_primary direct
_atom_sites_solution_secondary difmap
_audit_creation_method SHELXL-97
_cell_angle_alpha 90.00
_cell_angle_beta 90.6250(10)
_cell_angle_gamma 90.00
_cell_formula_units_Z 4
_cell_length_a 16.2462(11)
_cell_length_b 6.0370(4)
_cell_length_c 22.7390(15)
_cell_measurement_reflns_used 7679
_cell_measurement_temperature 296(2)
_cell_measurement_theta_max 28.12
_cell_measurement_theta_min 2.51
_cell_volume 2230.1(3)
_computing_cell_refinement 'SAINT (Bruker, 2006)'
_computing_data_collection 'APEX2 (Bruker, 2006)'
_computing_data_reduction 'SAINT (Bruker, 2006)'
_computing_molecular_graphics
;
ORTEPIII (Burnett & Johnson, 1996), ORTEP-3 for Windows (Farrugia,
1997) and
CAMERON (Pearce <i>et al.</i>,  2000)
;
_computing_publication_material 'SHELXTL (Sheldrick, 2008)'
_computing_structure_refinement 'SHELXL97 (Sheldrick, 2008)'
_computing_structure_solution 'SHELXS97 (Sheldrick, 2008)'
_diffrn_ambient_temperature 296(2)
_diffrn_measured_fraction_theta_full 0.999
_diffrn_measured_fraction_theta_max 0.999
_diffrn_measurement_device_type 'Bruker APEXII CCD'
_diffrn_measurement_method '\f and \w scans'
_diffrn_radiation_monochromator graphite
_diffrn_radiation_source 'fine-focus sealed tube'
_diffrn_radiation_type MoK\a
_diffrn_radiation_wavelength 0.71073
_diffrn_reflns_av_R_equivalents 0.0998
_diffrn_reflns_av_sigmaI/netI 0.0659
_diffrn_reflns_limit_h_max 19
_diffrn_reflns_limit_h_min -19
_diffrn_reflns_limit_k_max 7
_diffrn_reflns_limit_k_min -7
_diffrn_reflns_limit_l_max 26
_diffrn_reflns_limit_l_min -27
_diffrn_reflns_number 16652
_diffrn_reflns_theta_full 25.50
_diffrn_reflns_theta_max 25.50
_diffrn_reflns_theta_min 2.51
_exptl_absorpt_coefficient_mu 0.291
_exptl_absorpt_correction_T_max 0.9417
_exptl_absorpt_correction_T_min 0.9149
_exptl_absorpt_correction_type multi-scan
_exptl_absorpt_process_details '(SADABS; Bruker, 2006)'
_exptl_crystal_colour yellow
_exptl_crystal_density_diffrn 1.482
_exptl_crystal_density_method 'not measured'
_exptl_crystal_description block
_exptl_crystal_F_000 1040
_exptl_crystal_size_max 0.31
_exptl_crystal_size_mid 0.21
_exptl_crystal_size_min 0.21
_refine_diff_density_max 0.457
_refine_diff_density_min -0.313
_refine_ls_extinction_method none
_refine_ls_goodness_of_fit_ref 1.053
_refine_ls_hydrogen_treatment constr
_refine_ls_matrix_type full
_refine_ls_number_parameters 300
_refine_ls_number_reflns 4153
_refine_ls_number_restraints 0
_refine_ls_restrained_S_all 1.053
_refine_ls_R_factor_all 0.0469
_refine_ls_R_factor_gt 0.0395
_refine_ls_shift/su_max 0.000
_refine_ls_shift/su_mean 0.000
_refine_ls_structure_factor_coef Fsqd
_refine_ls_weighting_details 'calc w=1/[\s^2^(Fo^2^)+(0.0590P)^2^+0.6101P] where P=(Fo^2^+2Fc^2^)/3'
_refine_ls_weighting_scheme calc
_refine_ls_wR_factor_gt 0.1134
_refine_ls_wR_factor_ref 0.1196
_reflns_number_gt 3452
_reflns_number_total 4153
_reflns_threshold_expression I>2\s(I)
_cod_data_source_file dn2513.cif
_cod_data_source_block I
_cod_depositor_comments
;
The following automatic conversions were performed:
'_symmetry_cell_setting' value 'Monoclinic' changed to 'monoclinic'
according to '/home/saulius/struct/CIF-dictionaries/cif_core.dic'
dictionary named 'cif_core.dic' version 2.4.1 from 2010-06-29.

Automatic conversion script
Id: cif_fix_enum 1527 2010-12-29 10:47:43Z saulius 

The following automatic conversions were performed:

'_symmetry_cell_setting' value 'Monoclinic' changed to 'monoclinic'
according to /home/saulius/struct/CIF-dictionaries/cif_core.dic
dictionary named 'cif_core.dic' version 2.4.1 from 2010-06-29.

Automatic conversion script
Id: cif_fix_values 1715 2011-07-08 13:25:40Z adriana 
;
_cod_original_sg_symbol_H-M 'P 21/n'
_cod_database_code 2224935
_cod_database_fobs_code 2224935

loop_
_symmetry_equiv_pos_as_xyz
'x, y, z'
'-x+1/2, y+1/2, -z+1/2'
'-x, -y, -z'
'x-1/2, -y-1/2, z-1/2'

loop_
_atom_site_type_symbol
_atom_site_label
_atom_site_fract_x
_atom_site_fract_y
_atom_site_fract_z
_atom_site_U_iso_or_equiv
_atom_site_adp_type
_atom_site_calc_flag
_atom_site_refinement_flags
_atom_site_occupancy
_atom_site_disorder_assembly
_atom_site_disorder_group
C C1 0.58230(11) 0.6806(3) 0.70038(8) 0.0345(4) Uani d . 1 . .
C C2 0.68007(12) 0.9106(3) 0.75121(9) 0.0424(5) Uani d . 1 . .
H H2 0.7096 0.9311 0.7860 0.051 Uiso calc R 1 . .
C C3 0.64254(11) 1.0129(3) 0.66210(8) 0.0342(4) Uani d . 1 . .
C C4 0.58820(11) 0.8401(3) 0.65534(8) 0.0342(4) Uani d . 1 . .
C C5 0.58704(13) 1.0362(3) 0.57478(9) 0.0439(5) Uani d . 1 . .
H H5 0.5744 1.0860 0.5371 0.053 Uiso calc R 1 . .
C C6 0.12147(18) 0.2967(6) 0.73440(13) 0.0827(9) Uani d . 1 . .
H H6A 0.1439 0.2918 0.7736 0.124 Uiso calc R 1 . .
H H6B 0.0967 0.1566 0.7250 0.124 Uiso calc R 1 . .
H H6C 0.0806 0.4113 0.7319 0.124 Uiso calc R 1 . .
C C7 0.18958(15) 0.3450(4) 0.69138(11) 0.0578(6) Uani d . 1 . .
C C8 0.19569(15) 0.5466(4) 0.66313(11) 0.0605(6) Uani d . 1 . .
H H8 0.1573 0.6566 0.6709 0.073 Uiso calc R 1 . .
C C9 0.25782(14) 0.5885(4) 0.62340(10) 0.0523(5) Uani d . 1 . .
H H9 0.2609 0.7254 0.6048 0.063 Uiso calc R 1 . .
C C10 0.31520(12) 0.4262(3) 0.61154(9) 0.0410(5) Uani d . 1 . .
C C11 0.30975(16) 0.2236(4) 0.63958(11) 0.0577(6) Uani d . 1 . .
H H11 0.3479 0.1129 0.6318 0.069 Uiso calc R 1 . .
C C12 0.24765(16) 0.1866(4) 0.67901(12) 0.0653(7) Uani d . 1 . .
H H12 0.2449 0.0501 0.6979 0.078 Uiso calc R 1 . .
C C13 0.30034(16) 0.4904(5) 1.01182(12) 0.0714(8) Uani d . 1 . .
H H13A 0.2502 0.4442 0.9928 0.107 Uiso calc R 1 . .
H H13B 0.2984 0.6471 1.0189 0.107 Uiso calc R 1 . .
H H13C 0.3066 0.4135 1.0485 0.107 Uiso calc R 1 . .
C C14 0.37220(13) 0.4378(4) 0.97288(9) 0.0470(5) Uani d . 1 . .
C C15 0.40420(16) 0.5906(4) 0.93554(12) 0.0622(7) Uani d . 1 . .
H H15 0.3813 0.7317 0.9344 0.075 Uiso calc R 1 . .
C C16 0.46944(16) 0.5434(4) 0.89932(11) 0.0595(6) Uani d . 1 . .
H H16 0.4907 0.6524 0.8749 0.071 Uiso calc R 1 . .
C C17 0.50300(12) 0.3336(3) 0.89954(8) 0.0374(4) Uani d . 1 . .
C C18 0.47223(15) 0.1783(4) 0.93719(10) 0.0558(6) Uani d . 1 . .
H H18 0.4949 0.0369 0.9382 0.067 Uiso calc R 1 . .
C C19 0.40759(15) 0.2304(4) 0.97374(11) 0.0599(6) Uani d . 1 . .
H H19 0.3876 0.1236 0.9994 0.072 Uiso calc R 1 . .
N N1 0.53750(11) 0.5001(3) 0.69920(7) 0.0431(4) Uani d . 1 . .
H H1A 0.5384 0.4109 0.7287 0.052 Uiso d R 1 . .
H H1B 0.5072 0.4708 0.6689 0.052 Uiso d R 1 . .
N N2 0.63051(10) 0.7299(3) 0.74765(7) 0.0397(4) Uani d . 1 . .
H H2A 0.6296 0.6412 0.7772 0.048 Uiso d R 1 . .
N N3 0.68966(10) 1.0571(3) 0.71004(7) 0.0398(4) Uani d . 1 . .
N N4 0.64043(10) 1.1311(3) 0.61096(7) 0.0394(4) Uani d . 1 . .
H H4 0.6690 1.2476 0.6036 0.047 Uiso d R 1 . .
N N5 0.55420(10) 0.8603(3) 0.59990(7) 0.0416(4) Uani d . 1 . .
H H5A 0.5180 0.7738 0.5844 0.050 Uiso d R 1 . .
O O1 0.40025(13) 0.7072(3) 0.55042(8) 0.0729(5) Uani d . 1 . .
O O2 0.37421(11) 0.3460(3) 0.50891(7) 0.0669(5) Uani d . 1 . .
O O3 0.46938(10) 0.3929(4) 0.58895(7) 0.0720(5) Uani d . 1 . .
O O4 0.53719(10) 0.2035(3) 0.79461(6) 0.0519(4) Uani d . 1 . .
O O5 0.63123(10) 0.4573(3) 0.84146(6) 0.0547(4) Uani d . 1 . .
O O6 0.62452(10) 0.0766(3) 0.87476(7) 0.0567(4) Uani d . 1 . .
O O7 0.28741(10) 0.4810(2) 0.40726(7) 0.0553(4) Uani d . 1 . .
H H1W 0.2375 0.4616 0.3992 0.083 Uiso d R 1 . .
H H2W 0.2988 0.4323 0.4403 0.083 Uiso d R 1 . .
S S1 0.57997(3) 0.26166(8) 0.84914(2) 0.04219(17) Uani d . 1 . .
S S2 0.39453(3) 0.47017(9) 0.56027(2) 0.04297(17) Uani d . 1 . .

loop_
_atom_site_aniso_label
_atom_site_aniso_U_11
_atom_site_aniso_U_22
_atom_site_aniso_U_33
_atom_site_aniso_U_12
_atom_site_aniso_U_13
_atom_site_aniso_U_23
C1 0.0338(9) 0.0381(10) 0.0317(9) 0.0065(8) 0.0063(8) 0.0004(7)
C2 0.0416(11) 0.0517(12) 0.0336(10) 0.0055(9) -0.0047(8) -0.0050(9)
C3 0.0328(9) 0.0382(9) 0.0316(9) 0.0051(7) 0.0052(7) -0.0012(7)
C4 0.0346(9) 0.0406(10) 0.0275(9) 0.0017(8) 0.0024(7) 0.0000(7)
C5 0.0521(12) 0.0470(11) 0.0326(10) -0.0033(9) -0.0002(9) 0.0057(8)
C6 0.0648(17) 0.112(2) 0.0718(19) -0.0161(16) 0.0225(15) 0.0054(17)
C7 0.0492(13) 0.0741(16) 0.0503(13) -0.0088(12) 0.0086(10) 0.0015(12)
C8 0.0550(14) 0.0653(15) 0.0614(15) 0.0093(12) 0.0104(12) -0.0015(12)
C9 0.0560(13) 0.0478(12) 0.0531(13) 0.0019(10) 0.0022(11) 0.0063(10)
C10 0.0415(11) 0.0442(11) 0.0372(10) -0.0045(9) -0.0008(8) 0.0013(8)
C11 0.0584(14) 0.0510(13) 0.0639(15) 0.0063(11) 0.0151(12) 0.0119(11)
C12 0.0716(17) 0.0554(14) 0.0692(16) -0.0057(12) 0.0161(13) 0.0190(12)
C13 0.0567(15) 0.096(2) 0.0615(16) 0.0150(14) 0.0110(13) -0.0165(14)
C14 0.0411(11) 0.0591(13) 0.0408(11) 0.0044(10) 0.0006(9) -0.0061(10)
C15 0.0678(16) 0.0438(12) 0.0752(17) 0.0182(11) 0.0124(13) 0.0016(11)
C16 0.0696(16) 0.0404(11) 0.0687(16) 0.0089(11) 0.0183(13) 0.0168(11)
C17 0.0373(10) 0.0396(10) 0.0354(10) 0.0028(8) 0.0009(8) 0.0067(8)
C18 0.0631(14) 0.0431(11) 0.0616(14) 0.0145(11) 0.0203(12) 0.0172(10)
C19 0.0622(15) 0.0613(15) 0.0568(14) 0.0064(11) 0.0233(12) 0.0174(11)
N1 0.0495(10) 0.0433(9) 0.0364(9) -0.0034(8) 0.0008(7) 0.0074(7)
N2 0.0455(9) 0.0448(9) 0.0286(8) 0.0059(7) 0.0007(7) 0.0048(7)
N3 0.0354(9) 0.0472(9) 0.0368(9) 0.0007(7) -0.0010(7) -0.0037(7)
N4 0.0404(9) 0.0411(9) 0.0367(9) -0.0048(7) 0.0047(7) 0.0043(7)
N5 0.0485(10) 0.0443(9) 0.0319(8) -0.0097(8) -0.0050(7) 0.0037(7)
O1 0.0845(13) 0.0551(10) 0.0795(13) -0.0160(9) 0.0234(10) 0.0090(9)
O2 0.0717(11) 0.0869(12) 0.0421(9) -0.0227(10) 0.0037(8) -0.0136(8)
O3 0.0437(9) 0.1191(16) 0.0532(10) 0.0023(10) -0.0032(8) -0.0017(10)
O4 0.0592(9) 0.0593(9) 0.0374(8) -0.0005(7) 0.0032(7) 0.0043(7)
O5 0.0508(9) 0.0690(10) 0.0443(9) -0.0112(7) 0.0028(7) 0.0169(7)
O6 0.0532(9) 0.0628(10) 0.0543(9) 0.0222(8) 0.0087(7) 0.0125(7)
O7 0.0526(9) 0.0561(9) 0.0571(9) -0.0114(7) 0.0004(8) 0.0093(7)
S1 0.0414(3) 0.0495(3) 0.0358(3) 0.0052(2) 0.0047(2) 0.0099(2)
S2 0.0426(3) 0.0509(3) 0.0354(3) -0.0092(2) 0.0005(2) 0.0004(2)

loop_
_atom_type_symbol
_atom_type_description
_atom_type_scat_dispersion_real
_atom_type_scat_dispersion_imag
_atom_type_scat_source
C C 0.0033 0.0016 'International Tables Vol C Tables 4.2.6.8 and 6.1.1.4'
H H 0.0000 0.0000 'International Tables Vol C Tables 4.2.6.8 and 6.1.1.4'
N N 0.0061 0.0033 'International Tables Vol C Tables 4.2.6.8 and 6.1.1.4'
O O 0.0106 0.0060 'International Tables Vol C Tables 4.2.6.8 and 6.1.1.4'
S S 0.1246 0.1234 'International Tables Vol C Tables 4.2.6.8 and 6.1.1.4'

loop_
_geom_angle_atom_site_label_1
_geom_angle_atom_site_label_2
_geom_angle_atom_site_label_3
_geom_angle_site_symmetry_1
_geom_angle_site_symmetry_3
_geom_angle
_geom_angle_publ_flag
N1 C1 N2 . . 120.98(17) ?
N1 C1 C4 . . 126.53(17) ?
N2 C1 C4 . . 112.49(17) ?
N3 C2 N2 . . 125.47(18) ?
N3 C2 H2 . . 117.3 ?
N2 C2 H2 . . 117.3 ?
N3 C3 N4 . . 126.33(17) ?
N3 C3 C4 . . 126.72(17) ?
N4 C3 C4 . . 106.96(16) ?
C3 C4 N5 . . 106.63(16) ?
C3 C4 C1 . . 119.08(17) ?
N5 C4 C1 . . 134.12(18) ?
N4 C5 N5 . . 110.20(17) ?
N4 C5 H5 . . 124.9 ?
N5 C5 H5 . . 124.9 ?
C7 C6 H6A . . 109.5 ?
C7 C6 H6B . . 109.5 ?
H6A C6 H6B . . 109.5 ?
C7 C6 H6C . . 109.5 ?
H6A C6 H6C . . 109.5 ?
H6B C6 H6C . . 109.5 ?
C12 C7 C8 . . 117.7(2) ?
C12 C7 C6 . . 120.5(2) ?
C8 C7 C6 . . 121.8(2) ?
C7 C8 C9 . . 121.4(2) ?
C7 C8 H8 . . 119.3 ?
C9 C8 H8 . . 119.3 ?
C10 C9 C8 . . 119.7(2) ?
C10 C9 H9 . . 120.1 ?
C8 C9 H9 . . 120.1 ?
C9 C10 C11 . . 119.4(2) ?
C9 C10 S2 . . 121.40(16) ?
C11 C10 S2 . . 119.21(17) ?
C12 C11 C10 . . 119.7(2) ?
C12 C11 H11 . . 120.1 ?
C10 C11 H11 . . 120.1 ?
C7 C12 C11 . . 122.0(2) ?
C7 C12 H12 . . 119.0 ?
C11 C12 H12 . . 119.0 ?
C14 C13 H13A . . 109.5 ?
C14 C13 H13B . . 109.5 ?
H13A C13 H13B . . 109.5 ?
C14 C13 H13C . . 109.5 ?
H13A C13 H13C . . 109.5 ?
H13B C13 H13C . . 109.5 ?
C15 C14 C19 . . 117.6(2) ?
C15 C14 C13 . . 121.8(2) ?
C19 C14 C13 . . 120.6(2) ?
C14 C15 C16 . . 122.3(2) ?
C14 C15 H15 . . 118.9 ?
C16 C15 H15 . . 118.9 ?
C17 C16 C15 . . 119.6(2) ?
C17 C16 H16 . . 120.2 ?
C15 C16 H16 . . 120.2 ?
C18 C17 C16 . . 119.0(2) ?
C18 C17 S1 . . 120.36(16) ?
C16 C17 S1 . . 120.54(16) ?
C17 C18 C19 . . 120.4(2) ?
C17 C18 H18 . . 119.8 ?
C19 C18 H18 . . 119.8 ?
C14 C19 C18 . . 121.2(2) ?
C14 C19 H19 . . 119.4 ?
C18 C19 H19 . . 119.4 ?
C1 N1 H1A . . 120.0 ?
C1 N1 H1B . . 120.0 ?
H1A N1 H1B . . 120.0 ?
C1 N2 C2 . . 124.11(16) ?
C1 N2 H2A . . 117.9 ?
C2 N2 H2A . . 118.0 ?
C2 N3 C3 . . 112.03(17) ?
C5 N4 C3 . . 108.31(16) ?
C5 N4 H4 . . 125.9 ?
C3 N4 H4 . . 125.8 ?
C5 N5 C4 . . 107.90(16) ?
C5 N5 H5A . . 126.1 ?
C4 N5 H5A . . 126.0 ?
H1W O7 H2W . . 110.9 ?
O6 S1 O5 . . 112.91(10) ?
O6 S1 O4 . . 112.80(10) ?
O5 S1 O4 . . 111.18(9) ?
O6 S1 C17 . . 106.48(9) ?
O5 S1 C17 . . 106.79(10) ?
O4 S1 C17 . . 106.13(9) ?
O2 S2 O3 . . 112.64(12) ?
O2 S2 O1 . . 114.04(12) ?
O3 S2 O1 . . 109.38(13) ?
O2 S2 C10 . . 107.32(10) ?
O3 S2 C10 . . 105.60(10) ?
O1 S2 C10 . . 107.35(10) ?

loop_
_geom_bond_atom_site_label_1
_geom_bond_atom_site_label_2
_geom_bond_site_symmetry_2
_geom_bond_distance
_geom_bond_publ_flag
C1 N1 . 1.311(2) ?
C1 N2 . 1.356(2) ?
C1 C4 . 1.410(3) ?
C2 N3 . 1.299(3) ?
C2 N2 . 1.357(3) ?
C2 H2 . 0.9300 ?
C3 N3 . 1.352(2) ?
C3 N4 . 1.365(2) ?
C3 C4 . 1.374(3) ?
C4 N5 . 1.376(2) ?
C5 N4 . 1.320(3) ?
C5 N5 . 1.321(3) ?
C5 H5 . 0.9300 ?
C6 C7 . 1.513(3) ?
C6 H6A . 0.9600 ?
C6 H6B . 0.9600 ?
C6 H6C . 0.9600 ?
C7 C12 . 1.374(4) ?
C7 C8 . 1.380(4) ?
C8 C9 . 1.385(3) ?
C8 H8 . 0.9300 ?
C9 C10 . 1.381(3) ?
C9 H9 . 0.9300 ?
C10 C11 . 1.383(3) ?
C10 S2 . 1.767(2) ?
C11 C12 . 1.375(3) ?
C11 H11 . 0.9300 ?
C12 H12 . 0.9300 ?
C13 C14 . 1.507(3) ?
C13 H13A . 0.9600 ?
C13 H13B . 0.9600 ?
C13 H13C . 0.9600 ?
C14 C15 . 1.361(3) ?
C14 C19 . 1.377(3) ?
C15 C16 . 1.379(3) ?
C15 H15 . 0.9300 ?
C16 C17 . 1.379(3) ?
C16 H16 . 0.9300 ?
C17 C18 . 1.368(3) ?
C17 S1 . 1.760(2) ?
C18 C19 . 1.382(3) ?
C18 H18 . 0.9300 ?
C19 H19 . 0.9300 ?
N1 H1A . 0.8602 ?
N1 H1B . 0.8608 ?
N2 H2A . 0.8595 ?
N4 H4 . 0.8601 ?
N5 H5A . 0.8592 ?
O1 S2 . 1.4513(18) ?
O2 S2 . 1.4237(16) ?
O3 S2 . 1.4506(17) ?
O4 S1 . 1.4576(16) ?
O5 S1 . 1.4569(16) ?
O6 S1 . 1.4498(15) ?
O7 H1W . 0.8376 ?
O7 H2W . 0.8259 ?

loop_
_geom_hbond_atom_site_label_D
_geom_hbond_atom_site_label_H
_geom_hbond_atom_site_label_A
_geom_hbond_site_symmetry_A
_geom_hbond_distance_DH
_geom_hbond_distance_HA
_geom_hbond_distance_DA
_geom_hbond_angle_DHA
N1 H1A O4 . 0.86 1.95 2.813(2) 178.1
N1 H1B O3 . 0.86 1.97 2.805(2) 163.3
N2 H2A O5 . 0.86 1.84 2.694(2) 177.8
N4 H4 O7 3_676 0.86 1.80 2.653(2) 169.5
N5 H5A O1 . 0.86 2.09 2.884(3) 152.4
N5 H5A O3 . 0.86 2.43 3.149(3) 141.1
O7 H1W O6 4_565 0.84 1.93 2.762(2) 175.7
O7 H2W O2 . 0.83 2.04 2.815(2) 156.00

loop_
_geom_torsion_atom_site_label_1
_geom_torsion_atom_site_label_2
_geom_torsion_atom_site_label_3
_geom_torsion_atom_site_label_4
_geom_torsion_site_symmetry_1
_geom_torsion_site_symmetry_2
_geom_torsion_site_symmetry_3
_geom_torsion_site_symmetry_4
_geom_torsion
_geom_torsion_publ_flag
N3 C3 C4 N5 . . . . -179.98(17) ?
N4 C3 C4 N5 . . . . -0.4(2) ?
N3 C3 C4 C1 . . . . -4.1(3) ?
N4 C3 C4 C1 . . . . 175.47(16) ?
N1 C1 C4 C3 . . . . -175.61(18) ?
N2 C1 C4 C3 . . . . 3.5(2) ?
N1 C1 C4 N5 . . . . -1.2(3) ?
N2 C1 C4 N5 . . . . 177.89(19) ?
C12 C7 C8 C9 . . . . 0.3(4) ?
C6 C7 C8 C9 . . . . -179.4(2) ?
C7 C8 C9 C10 . . . . 0.0(4) ?
C8 C9 C10 C11 . . . . 0.0(3) ?
C8 C9 C10 S2 . . . . 178.90(18) ?
C9 C10 C11 C12 . . . . -0.3(4) ?
S2 C10 C11 C12 . . . . -179.2(2) ?
C8 C7 C12 C11 . . . . -0.6(4) ?
C6 C7 C12 C11 . . . . 179.1(3) ?
C10 C11 C12 C7 . . . . 0.6(4) ?
C19 C14 C15 C16 . . . . 0.2(4) ?
C13 C14 C15 C16 . . . . -179.4(2) ?
C14 C15 C16 C17 . . . . 1.4(4) ?
C15 C16 C17 C18 . . . . -2.0(4) ?
C15 C16 C17 S1 . . . . 174.2(2) ?
C16 C17 C18 C19 . . . . 1.0(4) ?
S1 C17 C18 C19 . . . . -175.2(2) ?
C15 C14 C19 C18 . . . . -1.2(4) ?
C13 C14 C19 C18 . . . . 178.4(2) ?
C17 C18 C19 C14 . . . . 0.6(4) ?
N1 C1 N2 C2 . . . . 178.16(18) ?
C4 C1 N2 C2 . . . . -1.0(3) ?
N3 C2 N2 C1 . . . . -1.6(3) ?
N2 C2 N3 C3 . . . . 1.3(3) ?
N4 C3 N3 C2 . . . . -177.93(18) ?
C4 C3 N3 C2 . . . . 1.6(3) ?
N5 C5 N4 C3 . . . . -0.2(2) ?
N3 C3 N4 C5 . . . . 179.97(18) ?
C4 C3 N4 C5 . . . . 0.4(2) ?
N4 C5 N5 C4 . . . . 0.0(2) ?
C3 C4 N5 C5 . . . . 0.3(2) ?
C1 C4 N5 C5 . . . . -174.7(2) ?
C18 C17 S1 O6 . . . . -26.8(2) ?
C16 C17 S1 O6 . . . . 157.08(19) ?
C18 C17 S1 O5 . . . . -147.66(19) ?
C16 C17 S1 O5 . . . . 36.2(2) ?
C18 C17 S1 O4 . . . . 93.6(2) ?
C16 C17 S1 O4 . . . . -82.5(2) ?
C9 C10 S2 O2 . . . . -106.24(19) ?
C11 C10 S2 O2 . . . . 72.7(2) ?
C9 C10 S2 O3 . . . . 133.38(19) ?
C11 C10 S2 O3 . . . . -47.7(2) ?
C9 C10 S2 O1 . . . . 16.7(2) ?
C11 C10 S2 O1 . . . . -164.35(19) ?

loop_
_cod_related_entry_id
_cod_related_entry_database
_cod_related_entry_code
1 ChemSpider 30655994
